data_4067992
loop_
_publ_author_name
'Cabeza, Javier A.'
'Garc\'ia-\'Alvarez, Pablo'
'Pruneda, Vanessa'

_publ_section_title
;
 Reaction of [Ru3(CO)12] with Phenazine: Synthesis of C-Metalated
 Derivatives That Formally Arise from a C--H Oxidative Addition or a
 Long-Distance C-to-N Prototropy
;
_journal_issue 3
_journal_name_full Organometallics
_journal_page_first 941
_journal_paper_doi 10.1021/om200983a
_journal_volume 31
_journal_year 2012
_chemical_formula_moiety 'C27 H8 N2 O15 Ru6, C6 H14'
_chemical_formula_sum 'C33 H22 N2 O15 Ru6'
_chemical_formula_weight 1292.95
_chemical_name_systematic
;
 ?
;
_space_group_IT_number 14
_symmetry_cell_setting monoclinic
_symmetry_space_group_name_Hall '-P 2ybc'
_symmetry_space_group_name_H-M 'P 1 21/c 1'
_atom_sites_solution_hydrogens geom
_atom_sites_solution_primary direct
_atom_sites_solution_secondary difmap
_audit_creation_method SHELXL-97
_cell_angle_alpha 90.00
_cell_angle_beta 97.2340(10)
_cell_angle_gamma 90.00
_cell_formula_units_Z 4
_cell_length_a 9.45980(10)
_cell_length_b 14.67200(10)
_cell_length_c 27.4455(2)
_cell_measurement_reflns_used 11289
_cell_measurement_temperature 123(2)
_cell_measurement_theta_max 74.5542
_cell_measurement_theta_min 3.0094
_cell_volume 3778.95(6)
_computing_cell_refinement
;
CrysAlisPro, Oxford Diffraction Ltd.,
Version 1.171.34.36 (release 02-08-2010 CrysAlis171 .NET)
(compiled Aug  2 2010,13:00:58)
;
_computing_data_collection
;
CrysAlisPro, Oxford Diffraction Ltd.,
Version 1.171.34.36 (release 02-08-2010 CrysAlis171 .NET)
(compiled Aug  2 2010,13:00:58)
;
_computing_data_reduction
;
CrysAlisPro, Oxford Diffraction Ltd.,
Version 1.171.34.36 (release 02-08-2010 CrysAlis171 .NET)
(compiled Aug  2 2010,13:00:58)
;
_computing_molecular_graphics 'PLATON (Spek, 2008)'
_computing_publication_material 'SHELXL-97 (Sheldrick, 2008)'
_computing_structure_refinement 'SHELXL-97 (Sheldrick, 2008)'
_computing_structure_solution 'SIR-97 (Giacovazzo, 1999)'
_diffrn_ambient_temperature 123(2)
_diffrn_measured_fraction_theta_full 0.998
_diffrn_measured_fraction_theta_max 0.998
_diffrn_measurement_device_type 'Xcalibur, Onyx, Nova'
_diffrn_radiation_monochromator mirror
_diffrn_radiation_source 'Nova (Cu) X-ray Source'
_diffrn_radiation_type CuK\a
_diffrn_radiation_wavelength 1.54180
_diffrn_reflns_av_R_equivalents 0.0614
_diffrn_reflns_av_sigmaI/netI 0.0569
_diffrn_reflns_limit_h_max 11
_diffrn_reflns_limit_h_min -8
_diffrn_reflns_limit_k_max 15
_diffrn_reflns_limit_k_min -17
_diffrn_reflns_limit_l_max 32
_diffrn_reflns_limit_l_min -29
_diffrn_reflns_number 17089
_diffrn_reflns_theta_full 67.99
_diffrn_reflns_theta_max 67.99
_diffrn_reflns_theta_min 3.25
_exptl_absorpt_coefficient_mu 19.570
_exptl_absorpt_correction_T_max 1.00000
_exptl_absorpt_correction_T_min 0.33899
_exptl_absorpt_correction_type multi-scan
_exptl_absorpt_process_details
;
CrysAlisPro, Oxford Diffraction Ltd.,
Version 1.171.34.36 (release 02-08-2010 CrysAlis171 .NET)
(compiled Aug  2 2010,13:00:58)
Empirical absorption correction using spherical harmonics,
 implemented in SCALE3 ABSPACK scaling algorithm.
;
_exptl_crystal_colour brown
_exptl_crystal_density_diffrn 2.273
_exptl_crystal_density_method 'not measured'
_exptl_crystal_description fragment
_exptl_crystal_F_000 2472
_exptl_crystal_size_max 0.1912
_exptl_crystal_size_mid 0.0632
_exptl_crystal_size_min 0.0348
_refine_diff_density_max 1.584
_refine_diff_density_min -1.420
_refine_diff_density_rms 0.195
_refine_ls_extinction_method none
_refine_ls_goodness_of_fit_ref 1.052
_refine_ls_hydrogen_treatment constr
_refine_ls_matrix_type full
_refine_ls_number_parameters 507
_refine_ls_number_reflns 6877
_refine_ls_number_restraints 0
_refine_ls_restrained_S_all 1.052
_refine_ls_R_factor_all 0.0507
_refine_ls_R_factor_gt 0.0445
_refine_ls_shift/su_max 0.001
_refine_ls_shift/su_mean 0.000
_refine_ls_structure_factor_coef Fsqd
_refine_ls_weighting_details 'calc w=1/[\s^2^(Fo^2^)+(0.0688P)^2^+1.1985P] where P=(Fo^2^+2Fc^2^)/3'
_refine_ls_weighting_scheme calc
_refine_ls_wR_factor_gt 0.1137
_refine_ls_wR_factor_ref 0.1186
_reflns_number_gt 6037
_reflns_number_total 6877
_reflns_threshold_expression >2\s(I)
_cod_data_source_file om200983a_si_002.cif
_cod_data_source_block v202f4
_cod_depositor_comments
;
The following automatic conversions were performed:
'__computing_data_collection' tag replaced with
'_computing_data_collection'.

Automatic conversion script
Id: cif_correct_tags 1440 2010-10-19 06:21:57Z saulius 
;
_cod_original_cell_volume 3778.95(5)
_cod_original_sg_symbol_H-M P21/c
_cod_database_code 4067992

loop_
_symmetry_equiv_pos_as_xyz
'x, y, z'
'-x, y+1/2, -z+1/2'
'-x, -y, -z'
'x, -y-1/2, z-1/2'

loop_
_atom_site_label
_atom_site_type_symbol
_atom_site_fract_x
_atom_site_fract_y
_atom_site_fract_z
_atom_site_U_iso_or_equiv
_atom_site_adp_type
_atom_site_occupancy
_atom_site_symmetry_multiplicity
_atom_site_calc_flag
_atom_site_refinement_flags
C1 C 0.8514(7) 0.2942(4) 0.3347(2) 0.0188(13) Uani 1 1 d .
C2 C 0.9271(7) 0.2202(4) 0.3600(2) 0.0222(13) Uani 1 1 d .
H2 H 0.9012 0.1596 0.3504 0.027 Uiso 1 1 calc R
C3 C 1.0388(7) 0.2333(5) 0.3987(2) 0.0253(14) Uani 1 1 d .
H3 H 1.0817 0.1822 0.4159 0.030 Uiso 1 1 calc R
C4 C 1.0862(7) 0.3212(4) 0.4117(2) 0.0226(13) Uani 1 1 d .
H4 H 1.1573 0.3307 0.4389 0.027 Uiso 1 1 calc R
C5 C 1.0265(7) 0.3961(4) 0.3835(2) 0.0208(13) Uani 1 1 d .
C6 C 1.0192(7) 0.5568(4) 0.3670(2) 0.0221(13) Uani 1 1 d .
C7 C 1.0840(7) 0.6423(4) 0.3718(2) 0.0234(13) Uani 1 1 d .
H7 H 1.1760 0.6487 0.3898 0.028 Uiso 1 1 calc R
C8 C 1.0144(8) 0.7171(5) 0.3503(2) 0.0285(15) Uani 1 1 d .
H8 H 1.0587 0.7752 0.3536 0.034 Uiso 1 1 calc R
C9 C 0.8812(8) 0.7087(5) 0.3241(2) 0.0272(15) Uani 1 1 d .
H9 H 0.8337 0.7609 0.3096 0.033 Uiso 1 1 calc R
C10 C 0.8167(7) 0.6244(5) 0.3189(2) 0.0238(14) Uani 1 1 d .
H10 H 0.7246 0.6188 0.3008 0.029 Uiso 1 1 calc R
C11 C 0.8852(7) 0.5482(4) 0.3397(2) 0.0196(13) Uani 1 1 d .
C12 C 0.8953(6) 0.3848(4) 0.3512(2) 0.0169(12) Uani 1 1 d .
C13 C 0.3589(16) 0.9378(8) 0.4335(5) 0.090(5) Uani 1 1 d .
H13A H 0.3862 0.9891 0.4138 0.135 Uiso 1 1 calc R
H13B H 0.4263 0.8875 0.4318 0.135 Uiso 1 1 calc R
H13C H 0.3606 0.9572 0.4677 0.135 Uiso 1 1 calc R
C14 C 0.2185(14) 0.9081(9) 0.4148(4) 0.076(3) Uani 1 1 d .
H14A H 0.1960 0.8523 0.4326 0.091 Uiso 1 1 calc R
H14B H 0.2166 0.8920 0.3797 0.091 Uiso 1 1 calc R
C15 C 0.1093(15) 0.9760(9) 0.4195(5) 0.090(4) Uani 1 1 d .
H15A H 0.1267 1.0280 0.3981 0.109 Uiso 1 1 calc R
H15B H 0.1231 0.9985 0.4538 0.109 Uiso 1 1 calc R
C16 C -0.0538(15) 0.9471(7) 0.4069(4) 0.075(4) Uani 1 1 d .
H16A H -0.1141 1.0020 0.4082 0.090 Uiso 1 1 calc R
H16B H -0.0692 0.9234 0.3728 0.090 Uiso 1 1 calc R
C17 C -0.0996(17) 0.8788(11) 0.4396(5) 0.095(4) Uani 1 1 d .
H17A H -0.0797 0.9009 0.4738 0.114 Uiso 1 1 calc R
H17B H -0.0435 0.8224 0.4369 0.114 Uiso 1 1 calc R
C18 C -0.2525(14) 0.8570(14) 0.4288(5) 0.121(7) Uani 1 1 d .
H18A H -0.3090 0.9101 0.4361 0.182 Uiso 1 1 calc R
H18B H -0.2752 0.8055 0.4492 0.182 Uiso 1 1 calc R
H18C H -0.2748 0.8409 0.3941 0.182 Uiso 1 1 calc R
C101 C 0.6848(7) 0.4987(5) 0.2304(2) 0.0281(15) Uani 1 1 d .
C102 C 0.4520(8) 0.4161(5) 0.2462(2) 0.0313(16) Uani 1 1 d .
C103 C 0.5013(8) 0.5168(5) 0.3488(2) 0.0279(15) Uani 1 1 d .
C201 C 0.7119(7) 0.5420(5) 0.4293(2) 0.0263(14) Uani 1 1 d .
C202 C 0.4798(7) 0.4171(4) 0.4271(2) 0.0225(13) Uani 1 1 d .
C301 C 0.4186(8) 0.2936(5) 0.3441(2) 0.0274(15) Uani 1 1 d .
C302 C 0.6024(7) 0.1418(5) 0.3584(2) 0.0280(15) Uani 1 1 d .
C303 C 0.5501(8) 0.2284(5) 0.2725(2) 0.0280(15) Uani 1 1 d .
C401 C 0.8714(8) 0.3772(5) 0.4797(2) 0.0282(15) Uani 1 1 d .
C501 C 0.4323(8) 0.2170(5) 0.4471(3) 0.0304(16) Uani 1 1 d .
C502 C 0.5892(7) 0.3171(5) 0.5104(3) 0.0281(15) Uani 1 1 d .
C503 C 0.7669(8) 0.2051(5) 0.4538(2) 0.0278(15) Uani 1 1 d .
C601 C 0.9161(8) 0.3500(5) 0.2432(2) 0.0265(15) Uani 1 1 d .
C602 C 0.6531(9) 0.2836(5) 0.1918(2) 0.0325(17) Uani 1 1 d .
C603 C 0.8333(8) 0.1617(5) 0.2519(2) 0.0287(15) Uani 1 1 d .
N1 N 0.8136(5) 0.4593(4) 0.33453(17) 0.0184(10) Uani 1 1 d .
N2 N 1.0843(6) 0.4812(4) 0.39011(18) 0.0213(11) Uani 1 1 d .
H200 H 1.1650 0.4881 0.4095 0.026 Uiso 1 1 calc R
O101 O 0.7190(6) 0.5359(4) 0.19646(18) 0.0416(13) Uani 1 1 d .
O102 O 0.3452(6) 0.4051(4) 0.2235(2) 0.0437(14) Uani 1 1 d .
O103 O 0.4025(6) 0.5610(4) 0.33658(19) 0.0393(13) Uani 1 1 d .
O201 O 0.7484(6) 0.5984(4) 0.4557(2) 0.0420(13) Uani 1 1 d .
O202 O 0.3810(5) 0.4580(3) 0.43790(17) 0.0282(10) Uani 1 1 d .
O301 O 0.2984(5) 0.3075(4) 0.33929(18) 0.0363(12) Uani 1 1 d .
O302 O 0.5899(7) 0.0668(4) 0.3654(2) 0.0447(14) Uani 1 1 d .
O303 O 0.4548(6) 0.1912(4) 0.25032(19) 0.0398(13) Uani 1 1 d .
O401 O 0.8913(6) 0.4183(4) 0.51589(18) 0.0383(13) Uani 1 1 d .
O501 O 0.3418(6) 0.1668(4) 0.4503(2) 0.0429(14) Uani 1 1 d .
O502 O 0.5897(6) 0.3281(4) 0.55157(17) 0.0376(13) Uani 1 1 d .
O503 O 0.7867(6) 0.1314(4) 0.46782(19) 0.0376(12) Uani 1 1 d .
O601 O 1.0111(6) 0.3922(4) 0.23508(19) 0.0369(12) Uani 1 1 d .
O602 O 0.5942(7) 0.2823(4) 0.1541(2) 0.0479(15) Uani 1 1 d .
O603 O 0.8771(7) 0.0907(3) 0.2486(2) 0.0423(14) Uani 1 1 d .
Ru1 Ru 0.62956(5) 0.43720(3) 0.283816(16) 0.01989(13) Uani 1 1 d .
Ru2 Ru 0.64778(5) 0.44552(3) 0.384001(16) 0.01830(13) Uani 1 1 d .
Ru3 Ru 0.61234(5) 0.26975(3) 0.342148(17) 0.01967(13) Uani 1 1 d .
Ru4 Ru 0.85303(5) 0.31074(3) 0.421384(16) 0.01897(13) Uani 1 1 d .
Ru5 Ru 0.58256(5) 0.29864(3) 0.442259(17) 0.02214(13) Uani 1 1 d .
Ru6 Ru 0.75132(5) 0.28127(3) 0.258155(17) 0.02087(13) Uani 1 1 d .

loop_
_atom_site_aniso_label
_atom_site_aniso_U_11
_atom_site_aniso_U_22
_atom_site_aniso_U_33
_atom_site_aniso_U_23
_atom_site_aniso_U_13
_atom_site_aniso_U_12
C1 0.028(3) 0.025(3) 0.004(2) -0.002(2) 0.005(2) 0.001(3)
C2 0.028(3) 0.021(3) 0.018(3) -0.009(3) 0.008(3) -0.003(3)
C3 0.028(3) 0.029(4) 0.020(3) 0.002(3) 0.005(3) 0.007(3)
C4 0.021(3) 0.023(3) 0.024(3) -0.001(3) 0.003(3) 0.001(2)
C5 0.024(3) 0.028(3) 0.010(3) -0.001(3) 0.004(2) 0.003(3)
C6 0.030(3) 0.025(3) 0.011(3) 0.001(2) 0.006(3) 0.001(3)
C7 0.030(3) 0.026(3) 0.015(3) -0.004(3) 0.005(3) -0.003(3)
C8 0.040(4) 0.026(3) 0.022(3) 0.003(3) 0.013(3) -0.007(3)
C9 0.038(4) 0.022(3) 0.023(3) 0.004(3) 0.006(3) 0.005(3)
C10 0.029(3) 0.026(3) 0.017(3) 0.000(3) 0.001(3) 0.000(3)
C11 0.023(3) 0.024(3) 0.012(3) 0.002(3) 0.008(2) -0.001(2)
C12 0.023(3) 0.023(3) 0.005(2) 0.002(2) 0.001(2) 0.001(2)
C13 0.129(12) 0.068(8) 0.079(9) -0.024(7) 0.042(9) -0.048(8)
C14 0.097(9) 0.072(8) 0.061(7) -0.021(6) 0.024(7) -0.016(7)
C15 0.099(10) 0.062(8) 0.098(10) -0.003(7) -0.032(8) 0.000(7)
C16 0.132(12) 0.051(6) 0.047(6) 0.004(5) 0.032(7) 0.019(7)
C17 0.124(13) 0.102(11) 0.060(7) -0.020(7) 0.020(8) 0.009(10)
C18 0.058(8) 0.24(2) 0.065(8) -0.037(11) 0.021(7) 0.023(11)
C101 0.027(3) 0.037(4) 0.019(3) -0.006(3) -0.002(3) 0.005(3)
C102 0.040(4) 0.040(4) 0.014(3) -0.005(3) 0.004(3) -0.006(3)
C103 0.035(4) 0.030(4) 0.020(3) -0.002(3) 0.010(3) -0.004(3)
C201 0.027(3) 0.031(4) 0.022(3) -0.003(3) 0.009(3) -0.005(3)
C202 0.032(3) 0.024(3) 0.010(3) -0.001(2) -0.006(3) 0.000(3)
C301 0.031(4) 0.043(4) 0.008(3) -0.001(3) 0.000(3) 0.001(3)
C302 0.028(3) 0.035(4) 0.022(3) -0.001(3) 0.005(3) -0.003(3)
C303 0.030(4) 0.033(4) 0.021(3) -0.001(3) 0.005(3) 0.002(3)
C401 0.033(4) 0.038(4) 0.016(3) 0.007(3) 0.008(3) -0.008(3)
C501 0.037(4) 0.035(4) 0.020(3) 0.004(3) 0.005(3) 0.004(3)
C502 0.025(3) 0.032(4) 0.028(4) 0.007(3) 0.006(3) -0.002(3)
C503 0.037(4) 0.031(4) 0.016(3) 0.001(3) 0.006(3) -0.004(3)
C601 0.038(4) 0.025(3) 0.017(3) -0.005(3) 0.009(3) 0.001(3)
C602 0.043(4) 0.043(4) 0.011(3) -0.003(3) 0.004(3) 0.000(3)
C603 0.037(4) 0.033(4) 0.016(3) -0.007(3) 0.007(3) -0.003(3)
N1 0.020(3) 0.025(3) 0.010(2) 0.000(2) 0.001(2) 0.001(2)
N2 0.022(3) 0.028(3) 0.014(2) 0.003(2) 0.001(2) 0.000(2)
O101 0.057(4) 0.048(3) 0.021(3) 0.010(2) 0.010(2) -0.001(3)
O102 0.034(3) 0.058(4) 0.035(3) -0.003(3) -0.011(3) -0.009(3)
O103 0.042(3) 0.046(3) 0.031(3) 0.006(2) 0.009(2) 0.020(3)
O201 0.046(3) 0.041(3) 0.040(3) -0.018(3) 0.010(3) -0.005(3)
O202 0.026(2) 0.034(3) 0.025(2) -0.002(2) 0.007(2) 0.001(2)
O301 0.023(3) 0.059(4) 0.027(3) -0.007(2) 0.004(2) 0.001(2)
O302 0.053(3) 0.030(3) 0.050(4) 0.008(3) 0.004(3) -0.004(3)
O303 0.036(3) 0.060(4) 0.023(3) -0.012(3) 0.004(2) -0.023(3)
O401 0.043(3) 0.054(3) 0.018(3) -0.013(2) 0.006(2) -0.011(3)
O501 0.036(3) 0.044(3) 0.048(3) 0.009(3) 0.005(3) -0.010(3)
O502 0.046(3) 0.054(3) 0.013(2) -0.005(2) 0.006(2) -0.001(3)
O503 0.049(3) 0.030(3) 0.035(3) 0.010(2) 0.009(3) 0.002(2)
O601 0.040(3) 0.038(3) 0.036(3) -0.009(2) 0.018(2) -0.009(2)
O602 0.059(4) 0.061(4) 0.022(3) -0.003(3) -0.002(3) -0.003(3)
O603 0.067(4) 0.023(3) 0.039(3) -0.003(2) 0.016(3) 0.005(3)
Ru1 0.0234(3) 0.0248(3) 0.0113(2) -0.00087(18) 0.00186(19) 0.00088(18)
Ru2 0.0224(2) 0.0214(2) 0.0115(2) -0.00112(18) 0.00392(19) 0.00055(18)
Ru3 0.0241(3) 0.0229(3) 0.0126(2) -0.00190(18) 0.00434(19) -0.00273(18)
Ru4 0.0245(2) 0.0221(2) 0.0106(2) 0.00059(18) 0.00336(19) 0.00030(18)
Ru5 0.0268(3) 0.0261(3) 0.0142(2) 0.00070(19) 0.0052(2) -0.0011(2)
Ru6 0.0280(3) 0.0239(3) 0.0113(2) -0.00367(18) 0.0049(2) -0.00173(19)

loop_
_atom_type_symbol
_atom_type_description
_atom_type_scat_dispersion_real
_atom_type_scat_dispersion_imag
_atom_type_scat_source
C C 0.0181 0.0091 'International Tables Vol C Tables 4.2.6.8 and 6.1.1.4'
H H 0.0000 0.0000 'International Tables Vol C Tables 4.2.6.8 and 6.1.1.4'
N N 0.0311 0.0180 'International Tables Vol C Tables 4.2.6.8 and 6.1.1.4'
O O 0.0492 0.0322 'International Tables Vol C Tables 4.2.6.8 and 6.1.1.4'
Ru Ru 0.0552 3.2960 'International Tables Vol C Tables 4.2.6.8 and 6.1.1.4'

loop_
_geom_angle_atom_site_label_1
_geom_angle_atom_site_label_2
_geom_angle_atom_site_label_3
_geom_angle
C2 C1 C12 116.0(5)
C2 C1 Ru6 121.8(4)
C12 C1 Ru6 116.7(4)
C2 C1 Ru3 105.9(4)
C12 C1 Ru3 111.0(4)
Ru6 C1 Ru3 76.4(2)
C2 C1 Ru4 69.8(3)
C12 C1 Ru4 68.3(3)
Ru6 C1 Ru4 155.1(3)
Ru3 C1 Ru4 79.21(18)
C3 C2 C1 122.8(6)
C3 C2 Ru4 69.0(4)
C1 C2 Ru4 74.9(3)
C4 C3 C2 120.3(6)
C4 C3 Ru4 72.5(4)
C2 C3 Ru4 75.0(4)
C3 C4 C5 118.8(6)
C3 C4 Ru4 71.3(4)
C5 C4 Ru4 77.8(4)
N2 C5 C4 120.6(6)
N2 C5 C12 119.1(6)
C4 C5 C12 120.0(6)
N2 C5 Ru4 134.7(4)
C4 C5 Ru4 66.9(4)
C12 C5 Ru4 67.9(3)
N2 C6 C7 120.9(6)
N2 C6 C11 119.8(6)
C7 C6 C11 119.3(6)
C8 C7 C6 119.9(6)
C7 C8 C9 120.7(7)
C8 C9 C10 120.0(6)
C9 C10 C11 120.3(6)
C10 C11 C6 119.8(6)
C10 C11 N1 119.6(6)
C6 C11 N1 120.5(6)
N1 C12 C5 121.0(6)
N1 C12 C1 119.7(5)
C5 C12 C1 119.3(6)
N1 C12 Ru4 120.2(4)
C5 C12 Ru4 76.4(3)
C1 C12 Ru4 75.7(3)
C13 C14 C15 113.5(11)
C14 C15 C16 118.5(10)
C17 C16 C15 113.9(12)
C16 C17 C18 112.9(14)
O101 C101 Ru1 178.8(7)
O102 C102 Ru1 178.8(7)
O103 C103 Ru2 166.2(6)
O103 C103 Ru1 119.4(5)
Ru2 C103 Ru1 74.0(2)
O201 C201 Ru2 179.6(7)
O202 C202 Ru5 140.0(5)
O202 C202 Ru2 135.0(5)
Ru5 C202 Ru2 84.8(3)
O301 C301 Ru3 171.8(6)
O302 C302 Ru3 175.5(7)
O303 C303 Ru3 138.9(6)
O303 C303 Ru6 136.5(6)
Ru3 C303 Ru6 84.6(3)
O401 C401 Ru4 176.0(6)
O501 C501 Ru5 179.4(7)
O502 C502 Ru5 178.3(6)
O503 C503 Ru4 144.2(6)
O503 C503 Ru5 136.2(6)
Ru4 C503 Ru5 79.3(3)
O601 C601 Ru6 178.1(6)
O602 C602 Ru6 177.5(8)
O603 C603 Ru6 177.7(7)
C12 N1 C11 116.0(5)
C12 N1 Ru1 118.5(4)
C11 N1 Ru1 122.1(4)
C12 N1 Ru2 97.8(4)
C11 N1 Ru2 112.1(4)
Ru1 N1 Ru2 78.51(17)
C5 N2 C6 121.6(5)
C101 Ru1 C102 88.1(3)
C101 Ru1 N1 99.0(3)
C102 Ru1 N1 172.1(2)
C101 Ru1 C103 122.3(3)
C102 Ru1 C103 89.3(3)
N1 Ru1 C103 83.9(2)
C101 Ru1 Ru6 92.0(2)
C102 Ru1 Ru6 95.7(2)
N1 Ru1 Ru6 87.62(14)
C103 Ru1 Ru6 145.53(16)
C101 Ru1 Ru2 141.8(2)
C102 Ru1 Ru2 119.8(2)
N1 Ru1 Ru2 52.31(13)
C103 Ru1 Ru2 41.85(16)
Ru6 Ru1 Ru2 109.01(2)
C101 Ru1 Ru3 151.2(2)
C102 Ru1 Ru3 93.1(2)
N1 Ru1 Ru3 82.38(14)
C103 Ru1 Ru3 86.45(16)
Ru6 Ru1 Ru3 59.274(17)
Ru2 Ru1 Ru3 59.485(16)
C103 Ru2 C201 94.2(3)
C103 Ru2 C202 81.0(3)
C201 Ru2 C202 89.0(3)
C103 Ru2 N1 99.6(2)
C201 Ru2 N1 98.0(2)
C202 Ru2 N1 173.0(2)
C103 Ru2 Ru1 64.2(2)
C201 Ru2 Ru1 130.9(2)
C202 Ru2 Ru1 126.18(16)
N1 Ru2 Ru1 49.17(13)
C103 Ru2 Ru5 121.0(2)
C201 Ru2 Ru5 105.7(2)
C202 Ru2 Ru5 45.66(18)
N1 Ru2 Ru5 130.26(14)
Ru1 Ru2 Ru5 123.32(2)
C103 Ru2 Ru3 104.7(2)
C201 Ru2 Ru3 160.5(2)
C202 Ru2 Ru3 89.36(17)
N1 Ru2 Ru3 83.73(14)
Ru1 Ru2 Ru3 63.994(17)
Ru5 Ru2 Ru3 60.398(17)
C103 Ru2 Ru4 168.1(2)
C201 Ru2 Ru4 97.6(2)
C202 Ru2 Ru4 100.63(17)
N1 Ru2 Ru4 77.40(13)
Ru1 Ru2 Ru4 106.43(2)
Ru5 Ru2 Ru4 56.828(17)
Ru3 Ru2 Ru4 63.684(17)
C301 Ru3 C302 95.7(3)
C301 Ru3 C303 85.0(3)
C302 Ru3 C303 84.8(3)
C301 Ru3 C1 160.0(3)
C302 Ru3 C1 104.3(3)
C303 Ru3 C1 97.7(2)
C301 Ru3 Ru6 125.08(19)
C302 Ru3 Ru6 106.9(2)
C303 Ru3 Ru6 49.5(2)
C1 Ru3 Ru6 49.85(14)
C301 Ru3 Ru2 83.3(2)
C302 Ru3 Ru2 143.0(2)
C303 Ru3 Ru2 131.6(2)
C1 Ru3 Ru2 80.09(15)
Ru6 Ru3 Ru2 103.63(2)
C301 Ru3 Ru5 74.15(19)
C302 Ru3 Ru5 84.7(2)
C303 Ru3 Ru5 155.6(2)
C1 Ru3 Ru5 106.21(14)
Ru6 Ru3 Ru5 154.87(2)
Ru2 Ru3 Ru5 59.314(17)
C301 Ru3 Ru1 88.9(2)
C302 Ru3 Ru1 160.3(2)
C303 Ru3 Ru1 76.5(2)
C1 Ru3 Ru1 72.71(15)
Ru6 Ru3 Ru1 55.849(16)
Ru2 Ru3 Ru1 56.521(16)
Ru5 Ru3 Ru1 114.93(2)
C301 Ru3 Ru4 126.6(2)
C302 Ru3 Ru4 94.7(2)
C303 Ru3 Ru4 148.1(2)
C1 Ru3 Ru4 51.36(14)
Ru6 Ru3 Ru4 101.08(2)
Ru2 Ru3 Ru4 58.855(16)
Ru5 Ru3 Ru4 54.980(16)
Ru1 Ru3 Ru4 97.905(19)
C401 Ru4 C503 91.3(3)
C401 Ru4 C3 120.7(3)
C503 Ru4 C3 96.2(3)
C401 Ru4 C4 94.5(3)
C503 Ru4 C4 124.1(3)
C3 Ru4 C4 36.1(2)
C401 Ru4 C12 117.8(3)
C503 Ru4 C12 149.5(2)
C3 Ru4 C12 77.4(2)
C4 Ru4 C12 66.0(2)
C401 Ru4 C2 156.7(3)
C503 Ru4 C2 93.2(3)
C3 Ru4 C2 36.0(2)
C4 Ru4 C2 64.3(2)
C12 Ru4 C2 64.0(2)
C401 Ru4 C1 153.7(3)
C503 Ru4 C1 114.2(2)
C3 Ru4 C1 65.2(2)
C4 Ru4 C1 76.9(2)
C12 Ru4 C1 36.0(2)
C2 Ru4 C1 35.3(2)
C401 Ru4 C5 96.0(3)
C503 Ru4 C5 158.5(3)
C3 Ru4 C5 62.8(2)
C4 Ru4 C5 35.3(2)
C12 Ru4 C5 35.7(2)
C2 Ru4 C5 72.5(2)
C1 Ru4 C5 62.7(2)
C401 Ru4 Ru5 80.8(2)
C503 Ru4 Ru5 53.6(2)
C3 Ru4 Ru5 145.30(18)
C4 Ru4 Ru5 174.52(17)
C12 Ru4 Ru5 118.73(15)
C2 Ru4 Ru5 119.82(16)
C1 Ru4 Ru5 108.50(16)
C5 Ru4 Ru5 147.56(15)
C401 Ru4 Ru2 86.1(2)
C503 Ru4 Ru2 113.3(2)
C3 Ru4 Ru2 140.14(17)
C4 Ru4 Ru2 122.53(17)
C12 Ru4 Ru2 63.52(15)
C2 Ru4 Ru2 112.79(17)
C1 Ru4 Ru2 78.16(15)
C5 Ru4 Ru2 87.37(15)
Ru5 Ru4 Ru2 60.262(17)
C401 Ru4 Ru3 135.0(2)
C503 Ru4 Ru3 81.6(2)
C3 Ru4 Ru3 104.27(18)
C4 Ru4 Ru3 126.19(17)
C12 Ru4 Ru3 71.52(15)
C2 Ru4 Ru3 68.33(17)
C1 Ru4 Ru3 49.43(16)
C5 Ru4 Ru3 106.73(15)
Ru5 Ru4 Ru3 59.197(17)
Ru2 Ru4 Ru3 57.461(16)
C501 Ru5 C502 87.3(3)
C501 Ru5 C202 102.5(3)
C502 Ru5 C202 92.0(3)
C501 Ru5 C503 100.6(3)
C502 Ru5 C503 91.1(3)
C202 Ru5 C503 156.8(3)
C501 Ru5 Ru4 143.6(2)
C502 Ru5 Ru4 106.7(2)
C202 Ru5 Ru4 110.3(2)
C503 Ru5 Ru4 47.10(18)
C501 Ru5 Ru2 139.1(2)
C502 Ru5 Ru2 118.3(2)
C202 Ru5 Ru2 49.6(2)
C503 Ru5 Ru2 109.50(18)
Ru4 Ru5 Ru2 62.910(18)
C501 Ru5 Ru3 98.2(2)
C502 Ru5 Ru3 172.4(2)
C202 Ru5 Ru3 91.92(17)
C503 Ru5 Ru3 82.73(17)
Ru4 Ru5 Ru3 65.823(17)
Ru2 Ru5 Ru3 60.288(16)
C603 Ru6 C602 94.8(3)
C603 Ru6 C601 96.3(3)
C602 Ru6 C601 95.4(3)
C603 Ru6 C303 93.6(3)
C602 Ru6 C303 81.2(3)
C601 Ru6 C303 169.7(3)
C603 Ru6 C1 91.9(3)
C602 Ru6 C1 173.3(3)
C601 Ru6 C1 84.1(3)
C303 Ru6 C1 98.1(2)
C603 Ru6 Ru1 169.3(2)
C602 Ru6 Ru1 93.5(2)
C601 Ru6 Ru1 89.7(2)
C303 Ru6 Ru1 80.80(19)
C1 Ru6 Ru1 79.86(16)
C603 Ru6 Ru3 104.7(2)
C602 Ru6 Ru3 123.8(2)
C601 Ru6 Ru3 132.67(19)
C303 Ru6 Ru3 45.93(18)
C1 Ru6 Ru3 53.78(17)
Ru1 Ru6 Ru3 64.877(17)

loop_
_geom_bond_atom_site_label_1
_geom_bond_atom_site_label_2
_geom_bond_distance
C1 C2 1.431(9)
C1 C12 1.449(9)
C1 Ru6 2.201(6)
C1 Ru3 2.324(6)
C1 Ru4 2.389(5)
C2 C3 1.414(10)
C2 Ru4 2.322(6)
C3 C4 1.397(9)
C3 Ru4 2.245(7)
C4 C5 1.420(9)
C4 Ru4 2.260(6)
C5 N2 1.366(8)
C5 C12 1.441(9)
C5 Ru4 2.402(6)
C6 N2 1.382(8)
C6 C7 1.395(9)
C6 C11 1.396(9)
C7 C8 1.374(10)
C8 C9 1.375(11)
C9 C10 1.378(9)
C10 C11 1.379(9)
C11 N1 1.469(8)
C12 N1 1.382(8)
C12 Ru4 2.291(6)
C13 C14 1.430(17)
C14 C15 1.452(17)
C15 C16 1.595(18)
C16 C17 1.448(18)
C17 C18 1.474(19)
C101 O101 1.159(9)
C101 Ru1 1.853(7)
C102 O102 1.130(9)
C102 Ru1 1.883(7)
C103 O103 1.153(9)
C103 Ru2 1.899(7)
C103 Ru1 2.562(7)
C201 O201 1.126(9)
C201 Ru2 1.930(7)
C202 O202 1.179(8)
C202 Ru5 2.009(7)
C202 Ru2 2.138(7)
C301 O301 1.146(9)
C301 Ru3 1.873(7)
C302 O302 1.125(9)
C302 Ru3 1.935(7)
C303 O303 1.159(9)
C303 Ru3 2.020(7)
C303 Ru6 2.138(7)
C401 O401 1.157(9)
C401 Ru4 1.863(7)
C501 O501 1.141(9)
C501 Ru5 1.876(8)
C502 O502 1.142(9)
C502 Ru5 1.882(7)
C503 O503 1.154(9)
C503 Ru4 2.011(7)
C503 Ru5 2.211(8)
C601 O601 1.137(8)
C601 Ru6 1.943(7)
C602 O602 1.111(9)
C602 Ru6 1.939(7)
C603 O603 1.129(9)
C603 Ru6 1.934(7)
N1 Ru1 2.113(5)
N1 Ru2 2.209(5)
Ru1 Ru6 2.6946(7)
Ru1 Ru2 2.7360(6)
Ru1 Ru3 2.9481(7)
Ru2 Ru5 2.7981(7)
Ru2 Ru3 2.8259(7)
Ru2 Ru4 2.8690(7)
Ru3 Ru6 2.7990(7)
Ru3 Ru5 2.8290(7)
Ru3 Ru4 3.0047(7)
Ru4 Ru5 2.6973(7)
